data_4500252
loop_
_publ_author_name
'Singh, Devendra'
'Baruah, Jubaraj B.'

_publ_section_title
;
 Structural Study on Solvates of Dopamine-Based Cyclic Imide Derivatives
;
_journal_issue 3
_journal_name_full 'Crystal Growth &amp; Design'
_journal_page_first 768
_journal_paper_doi 10.1021/cg101316u
_journal_volume 11
_journal_year 2011
_chemical_formula_sum 'C16 H15 N O5'
_chemical_formula_weight 301.29
_chemical_name_systematic
; 
 ? 
;
_space_group_IT_number 33
_symmetry_cell_setting orthorhombic
_symmetry_space_group_name_Hall 'P 2c -2n'
_symmetry_space_group_name_H-M 'P n a 21'
_atom_sites_solution_hydrogens geom
_atom_sites_solution_primary direct
_atom_sites_solution_secondary difmap
_audit_creation_method SHELXL-97
_cell_angle_alpha 90.00
_cell_angle_beta 90.00
_cell_angle_gamma 90.00
_cell_formula_units_Z 4
_cell_length_a 26.316(11)
_cell_length_b 7.329(4)
_cell_length_c 7.737(3)
_cell_measurement_reflns_used 5314
_cell_measurement_temperature 296(2)
_cell_measurement_theta_max 27.34
_cell_measurement_theta_min 2.32
_cell_volume 1492.2(12)
_computing_cell_refinement 'Bruker SMART'
_computing_data_collection 'Bruker SMART'
_computing_data_reduction 'Bruker SAINT'
_computing_molecular_graphics 'Bruker SHELXTL'
_computing_publication_material 'Bruker SHELXTL'
_computing_structure_refinement 'SHELXL-97 (Sheldrick, 1997)'
_computing_structure_solution 'SHELXS-97 (Sheldrick, 1990)'
_diffrn_ambient_temperature 296(2)
_diffrn_measured_fraction_theta_full 0.987
_diffrn_measured_fraction_theta_max 0.987
_diffrn_measurement_device_type 'CCD area detector'
_diffrn_measurement_method 'phi and omega scans'
_diffrn_radiation_monochromator graphite
_diffrn_radiation_source 'fine-focus sealed tube'
_diffrn_radiation_type MoK\a
_diffrn_radiation_wavelength 0.71073
_diffrn_reflns_av_R_equivalents 0.0744
_diffrn_reflns_av_sigmaI/netI 0.0602
_diffrn_reflns_limit_h_max 31
_diffrn_reflns_limit_h_min -31
_diffrn_reflns_limit_k_max 8
_diffrn_reflns_limit_k_min -8
_diffrn_reflns_limit_l_max 9
_diffrn_reflns_limit_l_min -8
_diffrn_reflns_number 9114
_diffrn_reflns_theta_full 25.00
_diffrn_reflns_theta_max 25.00
_diffrn_reflns_theta_min 1.55
_exptl_absorpt_coefficient_mu 0.101
_exptl_absorpt_correction_type none
_exptl_crystal_colour Brown
_exptl_crystal_density_diffrn 1.341
_exptl_crystal_density_method 'not measured'
_exptl_crystal_description Blocks
_exptl_crystal_F_000 632
_exptl_crystal_size_max 0.30
_exptl_crystal_size_mid 0.22
_exptl_crystal_size_min 0.18
_refine_diff_density_max 0.295
_refine_diff_density_min -0.365
_refine_diff_density_rms 0.095
_refine_ls_abs_structure_details 'Flack H D (1983), Acta Cryst. A39, 876-881'
_refine_ls_abs_structure_Flack 0.130(13)
_refine_ls_extinction_method none
_refine_ls_goodness_of_fit_ref 1.073
_refine_ls_hydrogen_treatment mixed
_refine_ls_matrix_type full
_refine_ls_number_parameters 209
_refine_ls_number_reflns 2525
_refine_ls_number_restraints 1
_refine_ls_restrained_S_all 1.073
_refine_ls_R_factor_all 0.0529
_refine_ls_R_factor_gt 0.0476
_refine_ls_shift/su_max 0.000
_refine_ls_shift/su_mean 0.000
_refine_ls_structure_factor_coef Fsqd
_refine_ls_weighting_details 'calc w=1/[\s^2^(Fo^2^)+(0.0748P)^2^+0.0857P] where P=(Fo^2^+2Fc^2^)/3'
_refine_ls_weighting_scheme calc
_refine_ls_wR_factor_gt 0.1170
_refine_ls_wR_factor_ref 0.1207
_reflns_number_gt 2273
_reflns_number_total 2525
_reflns_threshold_expression >2sigma(I)
_cod_data_source_file cg101316u_si_007.cif
_cod_data_source_block 6
_cod_depositor_comments
;
The following automatic conversions were performed:

'_symmetry_cell_setting' value 'Orthorhombic' changed to
'orthorhombic' according to
/home/saulius/struct/CIF-dictionaries/cif_core.dic dictionary named
'cif_core.dic' version 2.4.1 from 2010-06-29.

Automatic conversion script
Id: cif_fix_values 1715 2011-07-08 13:25:40Z adriana 
;
_cod_original_sg_symbol_H-M Pna21
_cod_database_code 4500252

loop_
_symmetry_equiv_pos_as_xyz
'x, y, z'
'-x, -y, z+1/2'
'-x+1/2, y+1/2, z+1/2'
'x+1/2, -y+1/2, z'

loop_
_atom_site_label
_atom_site_type_symbol
_atom_site_fract_x
_atom_site_fract_y
_atom_site_fract_z
_atom_site_U_iso_or_equiv
_atom_site_adp_type
_atom_site_occupancy
_atom_site_symmetry_multiplicity
_atom_site_calc_flag
_atom_site_refinement_flags
O1 O 0.63135(7) 0.7318(3) 0.2618(2) 0.0702(6) Uani 1 1 d .
O2 O 0.72574(7) 0.6128(3) 0.7414(3) 0.0711(6) Uani 1 1 d .
O4 O 0.95468(6) 0.6612(3) 0.0051(2) 0.0575(5) Uani 1 1 d .
H4A H 0.9770 0.6333 0.0740 0.086 Uiso 1 1 calc R
O3 O 0.94900(6) 0.5987(3) 0.3475(2) 0.0563(5) Uani 1 1 d .
H3A H 0.9438 0.5599 0.4453 0.084 Uiso 1 1 calc R
N1 N 0.68941(7) 0.6755(3) 0.4769(3) 0.0520(5) Uani 1 1 d .
C6 C 0.61145(12) 0.5864(4) 0.8597(4) 0.0620(7) Uani 1 1 d .
H6 H 0.6306 0.5620 0.9581 0.074 Uiso 1 1 calc R
C5 C 0.55863(12) 0.5920(4) 0.8643(5) 0.0725(9) Uani 1 1 d .
H5 H 0.5421 0.5705 0.9687 0.087 Uiso 1 1 calc R
C4 C 0.52975(11) 0.6285(4) 0.7186(4) 0.0681(8) Uani 1 1 d .
H4 H 0.4945 0.6311 0.7271 0.082 Uiso 1 1 calc R
C3 C 0.55266(9) 0.6611(4) 0.5611(4) 0.0567(6) Uani 1 1 d .
H3 H 0.5335 0.6850 0.4625 0.068 Uiso 1 1 calc R
C2 C 0.60534(8) 0.6568(3) 0.5557(3) 0.0449(5) Uani 1 1 d .
C7 C 0.63407(9) 0.6193(3) 0.7009(3) 0.0463(5) Uani 1 1 d .
C1 C 0.64108(8) 0.6924(4) 0.4101(3) 0.0491(6) Uani 1 1 d .
C8 C 0.68830(9) 0.6307(3) 0.6534(3) 0.0503(6) Uani 1 1 d .
C9 C 0.73663(9) 0.7175(4) 0.3840(4) 0.0602(7) Uani 1 1 d .
H9A H 0.7600 0.7794 0.4614 0.072 Uiso 1 1 calc R
H9B H 0.7292 0.7991 0.2886 0.072 Uiso 1 1 calc R
C10 C 0.76137(10) 0.5468(4) 0.3156(5) 0.0672(8) Uani 1 1 d .
H10A H 0.7392 0.4911 0.2303 0.081 Uiso 1 1 calc R
H10B H 0.7658 0.4606 0.4095 0.081 Uiso 1 1 calc R
C11 C 0.81251(8) 0.5861(4) 0.2338(4) 0.0558(6) Uani 1 1 d .
C12 C 0.85674(8) 0.5783(4) 0.3327(3) 0.0512(6) Uani 1 1 d .
H12 H 0.8544 0.5530 0.4502 0.061 Uiso 1 1 calc R
C13 C 0.90425(8) 0.6075(3) 0.2593(3) 0.0419(5) Uani 1 1 d .
C14 C 0.90814(8) 0.6442(3) 0.0830(3) 0.0424(5) Uani 1 1 d .
C15 C 0.86404(9) 0.6606(4) -0.0140(3) 0.0533(6) Uani 1 1 d .
H15 H 0.8663 0.6894 -0.1308 0.064 Uiso 1 1 calc R
C16 C 0.81720(9) 0.6351(4) 0.0600(4) 0.0598(7) Uani 1 1 d .
H16 H 0.7881 0.6507 -0.0066 0.072 Uiso 1 1 calc R
O5 O 0.95020(7) 0.4543(4) 0.6682(3) 0.0626(5) Uani 1 1 d .
H5A H 0.9578(13) 0.507(5) 0.750(5) 0.073(10) Uiso 1 1 d .
H5B H 0.9240(16) 0.383(5) 0.693(6) 0.094(12) Uiso 1 1 d .

loop_
_atom_site_aniso_label
_atom_site_aniso_U_11
_atom_site_aniso_U_22
_atom_site_aniso_U_33
_atom_site_aniso_U_23
_atom_site_aniso_U_13
_atom_site_aniso_U_12
O1 0.0531(9) 0.1173(16) 0.0401(10) 0.0014(10) 0.0010(8) 0.0202(10)
O2 0.0567(11) 0.0849(13) 0.0717(14) 0.0052(11) -0.0267(10) 0.0051(9)
O4 0.0394(8) 0.0900(13) 0.0432(10) 0.0067(9) 0.0086(6) 0.0002(9)
O3 0.0351(8) 0.0907(13) 0.0431(9) 0.0101(9) -0.0010(6) -0.0020(7)
N1 0.0353(9) 0.0705(13) 0.0502(11) 0.0029(10) 0.0023(8) 0.0068(9)
C6 0.0815(18) 0.0589(15) 0.0455(14) 0.0014(12) 0.0076(13) -0.0063(13)
C5 0.082(2) 0.0702(17) 0.0653(19) -0.0097(15) 0.0335(16) -0.0160(15)
C4 0.0496(12) 0.0756(17) 0.079(2) -0.0122(15) 0.0241(14) -0.0071(12)
C3 0.0396(11) 0.0685(16) 0.0621(15) -0.0103(13) 0.0054(11) 0.0014(11)
C2 0.0390(10) 0.0512(12) 0.0444(11) -0.0101(10) 0.0042(9) 0.0011(9)
C7 0.0531(12) 0.0436(11) 0.0421(13) -0.0047(9) 0.0011(10) -0.0018(9)
C1 0.0397(11) 0.0668(15) 0.0408(13) -0.0065(11) 0.0013(9) 0.0103(10)
C8 0.0480(12) 0.0524(13) 0.0504(14) 0.0002(11) -0.0084(11) 0.0035(9)
C9 0.0430(12) 0.0610(15) 0.0766(19) 0.0034(13) 0.0070(12) 0.0011(10)
C10 0.0459(13) 0.0606(14) 0.095(2) -0.0163(15) 0.0101(13) -0.0037(11)
C11 0.0396(12) 0.0601(15) 0.0679(17) -0.0101(13) 0.0060(11) 0.0023(10)
C12 0.0433(12) 0.0628(15) 0.0474(13) -0.0018(11) 0.0093(10) 0.0013(10)
C13 0.0348(10) 0.0506(12) 0.0404(12) -0.0010(10) 0.0030(8) 0.0021(8)
C14 0.0373(11) 0.0485(13) 0.0414(13) -0.0004(10) 0.0040(9) 0.0020(8)
C15 0.0513(13) 0.0649(16) 0.0438(13) -0.0021(11) -0.0043(10) 0.0105(11)
C16 0.0393(11) 0.0767(18) 0.0636(16) -0.0066(14) -0.0116(11) 0.0087(11)
O5 0.0456(9) 0.1040(16) 0.0380(9) 0.0052(10) -0.0016(8) -0.0125(9)

loop_
_atom_type_symbol
_atom_type_description
_atom_type_scat_dispersion_real
_atom_type_scat_dispersion_imag
_atom_type_scat_source
C C 0.0033 0.0016 'International Tables Vol C Tables 4.2.6.8 and 6.1.1.4'
N N 0.0061 0.0033 'International Tables Vol C Tables 4.2.6.8 and 6.1.1.4'
O O 0.0106 0.0060 'International Tables Vol C Tables 4.2.6.8 and 6.1.1.4'
H H 0.0000 0.0000 'International Tables Vol C Tables 4.2.6.8 and 6.1.1.4'

loop_
_geom_angle_atom_site_label_1
_geom_angle_atom_site_label_2
_geom_angle_atom_site_label_3
_geom_angle
C14 O4 H4A 109.5
C13 O3 H3A 109.5
C1 N1 C8 111.47(19)
C1 N1 C9 125.4(2)
C8 N1 C9 122.9(2)
C7 C6 C5 116.5(3)
C7 C6 H6 121.7
C5 C6 H6 121.7
C4 C5 C6 122.2(3)
C4 C5 H5 118.9
C6 C5 H5 118.9
C3 C4 C5 120.8(3)
C3 C4 H4 119.6
C5 C4 H4 119.6
C4 C3 C2 117.3(3)
C4 C3 H3 121.3
C2 C3 H3 121.3
C7 C2 C3 121.8(2)
C7 C2 C1 107.7(2)
C3 C2 C1 130.5(2)
C2 C7 C6 121.4(2)
C2 C7 C8 108.4(2)
C6 C7 C8 130.2(2)
O1 C1 N1 124.9(2)
O1 C1 C2 128.6(2)
N1 C1 C2 106.5(2)
O2 C8 N1 123.9(2)
O2 C8 C7 130.1(3)
N1 C8 C7 106.00(19)
N1 C9 C10 111.3(2)
N1 C9 H9A 109.4
C10 C9 H9A 109.4
N1 C9 H9B 109.4
C10 C9 H9B 109.4
H9A C9 H9B 108.0
C9 C10 C11 111.9(2)
C9 C10 H10A 109.2
C11 C10 H10A 109.2
C9 C10 H10B 109.2
C11 C10 H10B 109.2
H10A C10 H10B 107.9
C12 C11 C16 117.7(2)
C12 C11 C10 120.3(3)
C16 C11 C10 121.9(2)
C13 C12 C11 121.4(2)
C13 C12 H12 119.3
C11 C12 H12 119.3
O3 C13 C12 124.4(2)
O3 C13 C14 115.8(2)
C12 C13 C14 119.7(2)
O4 C14 C15 120.1(2)
O4 C14 C13 120.9(2)
C15 C14 C13 119.0(2)
C16 C15 C14 121.0(2)
C16 C15 H15 119.5
C14 C15 H15 119.5
C15 C16 C11 121.1(2)
C15 C16 H16 119.5
C11 C16 H16 119.5
H5A O5 H5B 109(4)

loop_
_geom_bond_atom_site_label_1
_geom_bond_atom_site_label_2
_geom_bond_distance
O1 C1 1.211(3)
O2 C8 1.205(3)
O4 C14 1.371(3)
O4 H4A 0.8200
O3 C13 1.363(3)
O3 H3A 0.8200
N1 C1 1.378(3)
N1 C8 1.405(3)
N1 C9 1.468(3)
C6 C7 1.386(4)
C6 C5 1.391(4)
C6 H6 0.9300
C5 C4 1.386(5)
C5 H5 0.9300
C4 C3 1.381(4)
C4 H4 0.9300
C3 C2 1.387(3)
C3 H3 0.9300
C2 C7 1.382(4)
C2 C1 1.490(3)
C7 C8 1.476(3)
C9 C10 1.506(4)
C9 H9A 0.9700
C9 H9B 0.9700
C10 C11 1.515(3)
C10 H10A 0.9700
C10 H10B 0.9700
C11 C12 1.394(3)
C11 C16 1.398(5)
C12 C13 1.390(3)
C12 H12 0.9300
C13 C14 1.394(3)
C14 C15 1.387(3)
C15 C16 1.372(4)
C15 H15 0.9300
C16 H16 0.9300
O5 H5A 0.77(4)
O5 H5B 0.89(4)

loop_
_geom_torsion_atom_site_label_1
_geom_torsion_atom_site_label_2
_geom_torsion_atom_site_label_3
_geom_torsion_atom_site_label_4
_geom_torsion
C7 C6 C5 C4 -0.1(4)
C6 C5 C4 C3 0.0(5)
C5 C4 C3 C2 -0.4(4)
C4 C3 C2 C7 0.8(4)
C4 C3 C2 C1 -177.4(3)
C3 C2 C7 C6 -0.8(4)
C1 C2 C7 C6 177.8(2)
C3 C2 C7 C8 -178.3(2)
C1 C2 C7 C8 0.3(3)
C5 C6 C7 C2 0.4(4)
C5 C6 C7 C8 177.3(2)
C8 N1 C1 O1 179.3(3)
C9 N1 C1 O1 5.6(5)
C8 N1 C1 C2 0.4(3)
C9 N1 C1 C2 -173.3(2)
C7 C2 C1 O1 -179.3(3)
C3 C2 C1 O1 -0.8(5)
C7 C2 C1 N1 -0.4(3)
C3 C2 C1 N1 178.0(3)
C1 N1 C8 O2 -178.2(3)
C9 N1 C8 O2 -4.3(4)
C1 N1 C8 C7 -0.2(3)
C9 N1 C8 C7 173.7(2)
C2 C7 C8 O2 177.7(3)
C6 C7 C8 O2 0.5(5)
C2 C7 C8 N1 -0.1(3)
C6 C7 C8 N1 -177.2(3)
C1 N1 C9 C10 -100.0(3)
C8 N1 C9 C10 87.0(3)
N1 C9 C10 C11 -174.7(3)
C9 C10 C11 C12 91.0(3)
C9 C10 C11 C16 -87.5(4)
C16 C11 C12 C13 -3.8(4)
C10 C11 C12 C13 177.7(2)
C11 C12 C13 O3 -178.8(2)
C11 C12 C13 C14 -0.4(4)
O3 C13 C14 O4 3.0(3)
C12 C13 C14 O4 -175.5(2)
O3 C13 C14 C15 -178.1(2)
C12 C13 C14 C15 3.5(3)
O4 C14 C15 C16 176.7(2)
C13 C14 C15 C16 -2.2(4)
C14 C15 C16 C11 -2.1(4)
C12 C11 C16 C15 5.0(4)
C10 C11 C16 C15 -176.5(3)

loop_
_cod_related_entry_id
_cod_related_entry_database
_cod_related_entry_code
1 ChemSpider 30661283
